data_7107429
loop_
_publ_author_name
'Sam L. Choong'
'Christian Schenk'
'Andreas Stasch'
'Deepak Dange'
'Cameron Jones'

_publ_section_title
;
 Contrasting reductions of group 14 metal(II) chloride complexes:
 synthesis of a ?-diketiminato tin(I) dimer
;
_journal_name_full Chem.Commun.
_journal_page_first 2504
_journal_paper_doi 10.1039/c2cc18086c
_journal_volume 48
_journal_year 2012
_chemical_formula_sum 'C64 H96 N4 Pb'
_chemical_formula_weight 1128.64
_chemical_name_systematic
;
?
;
_space_group_IT_number 2
_symmetry_cell_setting triclinic
_symmetry_space_group_name_Hall '-P 1'
_symmetry_space_group_name_H-M 'P -1'
_atom_sites_solution_hydrogens geom
_atom_sites_solution_primary direct
_atom_sites_solution_secondary difmap
_audit_creation_method SHELXL-97
_cell_angle_alpha 74.160(3)
_cell_angle_beta 76.098(3)
_cell_angle_gamma 86.034(2)
_cell_formula_units_Z 2
_cell_length_a 11.6557(4)
_cell_length_b 12.1595(4)
_cell_length_c 22.2271(8)
_cell_measurement_temperature 123(2)
_cell_volume 2941.78(18)
_computing_structure_refinement 'SHELXL-97 (Sheldrick, 1997)'
_computing_structure_solution 'SHELXS-97 (Sheldrick, 1990)'
_diffrn_ambient_temperature 123(2)
_diffrn_measured_fraction_theta_full 0.992
_diffrn_measured_fraction_theta_max 0.992
_diffrn_measurement_device_type 'Oxford Gemini Ultra'
_diffrn_radiation_monochromator graphite
_diffrn_radiation_source 'Enhance (Mo) X-ray Source'
_diffrn_radiation_type MoK\a
_diffrn_radiation_wavelength 0.71073
_diffrn_reflns_av_R_equivalents 0.0432
_diffrn_reflns_av_sigmaI/netI 0.0735
_diffrn_reflns_limit_h_max 12
_diffrn_reflns_limit_h_min -14
_diffrn_reflns_limit_k_max 14
_diffrn_reflns_limit_k_min -11
_diffrn_reflns_limit_l_max 24
_diffrn_reflns_limit_l_min -26
_diffrn_reflns_number 19383
_diffrn_reflns_theta_full 25.50
_diffrn_reflns_theta_max 25.50
_diffrn_reflns_theta_min 2.94
_exptl_absorpt_coefficient_mu 2.908
_exptl_absorpt_correction_T_max 0.756
_exptl_absorpt_correction_T_min 0.668
_exptl_absorpt_correction_type multi-scan
_exptl_absorpt_process_details 'SCALE3 ABSPACK'
_exptl_crystal_colour orange
_exptl_crystal_density_diffrn 1.274
_exptl_crystal_density_method 'not measured'
_exptl_crystal_description block
_exptl_crystal_F_000 1180
_exptl_crystal_size_max 0.15
_exptl_crystal_size_mid 0.11
_exptl_crystal_size_min 0.10
_refine_diff_density_max 1.351
_refine_diff_density_min -0.823
_refine_diff_density_rms 0.128
_refine_ls_extinction_method none
_refine_ls_goodness_of_fit_ref 1.058
_refine_ls_hydrogen_treatment constr
_refine_ls_matrix_type full
_refine_ls_number_parameters 618
_refine_ls_number_reflns 10856
_refine_ls_number_restraints 14
_refine_ls_restrained_S_all 1.063
_refine_ls_R_factor_all 0.0533
_refine_ls_R_factor_gt 0.0403
_refine_ls_shift/su_max 0.000
_refine_ls_shift/su_mean 0.000
_refine_ls_structure_factor_coef Fsqd
_refine_ls_weighting_details 'calc w=1/[\s^2^(Fo^2^)+(0.0295P)^2^+2.0039P] where P=(Fo^2^+2Fc^2^)/3'
_refine_ls_weighting_scheme calc
_refine_ls_wR_factor_gt 0.0788
_refine_ls_wR_factor_ref 0.0842
_reflns_number_gt 9340
_reflns_number_total 10856
_reflns_threshold_expression >2sigma(I)
_cod_data_source_file c2cc18086c.txt
_cod_data_source_block (tBuMesNac)2Pb
_cod_original_sg_symbol_H-M P-1
_cod_database_code 7107429

loop_
_symmetry_equiv_pos_as_xyz
'x, y, z'
'-x, -y, -z'

loop_
_atom_site_label
_atom_site_type_symbol
_atom_site_fract_x
_atom_site_fract_y
_atom_site_fract_z
_atom_site_U_iso_or_equiv
_atom_site_adp_type
_atom_site_occupancy
_atom_site_symmetry_multiplicity
_atom_site_calc_flag
_atom_site_refinement_flags
Pb1 Pb 0.232260(15) 0.244360(14) 0.233990(9) 0.01551(6) Uani 1 1 d .
N1 N 0.1429(3) 0.2867(3) 0.13788(19) 0.0179(9) Uani 1 1 d .
N2 N 0.2260(3) 0.0627(3) 0.21513(18) 0.0156(8) Uani 1 1 d .
N3 N 0.2961(3) 0.2874(3) 0.33046(18) 0.0156(8) Uani 1 1 d .
N4 N 0.4405(3) 0.2932(3) 0.19625(18) 0.0163(8) Uani 1 1 d .
C1 C 0.1418(4) 0.2226(4) 0.0992(2) 0.0167(10) Uani 1 1 d .
C2 C 0.2145(4) 0.1209(4) 0.1037(2) 0.0169(10) Uani 1 1 d .
H2 H 0.2468 0.1040 0.0637 0.020 Uiso 1 1 calc R
C3 C 0.2452(4) 0.0444(4) 0.1553(2) 0.0176(10) Uani 1 1 d .
C4 C 0.0733(4) 0.2467(4) 0.0459(2) 0.0202(10) Uani 1 1 d .
C5 C 0.0059(5) 0.1386(4) 0.0512(3) 0.0314(13) Uani 1 1 d .
H5A H -0.0362 0.1537 0.0165 0.047 Uiso 1 1 calc R
H5B H -0.0510 0.1177 0.0928 0.047 Uiso 1 1 calc R
H5C H 0.0620 0.0756 0.0475 0.047 Uiso 1 1 calc R
C6 C 0.1617(5) 0.2790(4) -0.0195(2) 0.0297(12) Uani 1 1 d .
H6A H 0.2084 0.3448 -0.0219 0.045 Uiso 1 1 calc R
H6B H 0.1187 0.2989 -0.0539 0.045 Uiso 1 1 calc R
H6C H 0.2144 0.2141 -0.0243 0.045 Uiso 1 1 calc R
C7 C -0.0191(5) 0.3425(4) 0.0476(3) 0.0313(13) Uani 1 1 d .
H7A H 0.0202 0.4146 0.0416 0.047 Uiso 1 1 calc R
H7B H -0.0763 0.3240 0.0892 0.047 Uiso 1 1 calc R
H7C H -0.0602 0.3500 0.0130 0.047 Uiso 1 1 calc R
C8 C 0.3073(4) -0.0700(4) 0.1435(2) 0.0207(11) Uani 1 1 d .
C9 C 0.2155(4) -0.1636(4) 0.1566(3) 0.0331(13) Uani 1 1 d .
H9A H 0.1559 -0.1345 0.1316 0.050 Uiso 1 1 calc R
H9B H 0.1771 -0.1855 0.2025 0.050 Uiso 1 1 calc R
H9C H 0.2550 -0.2304 0.1440 0.050 Uiso 1 1 calc R
C10 C 0.3768(5) -0.0505(4) 0.0736(3) 0.0322(13) Uani 1 1 d .
H10A H 0.4265 -0.1175 0.0691 0.048 Uiso 1 1 calc R
H10B H 0.4269 0.0171 0.0616 0.048 Uiso 1 1 calc R
H10C H 0.3216 -0.0388 0.0454 0.048 Uiso 1 1 calc R
C11 C 0.3952(4) -0.1142(4) 0.1861(3) 0.0267(12) Uani 1 1 d .
H11A H 0.3522 -0.1393 0.2311 0.040 Uiso 1 1 calc R
H11B H 0.4499 -0.0528 0.1810 0.040 Uiso 1 1 calc R
H11C H 0.4399 -0.1787 0.1733 0.040 Uiso 1 1 calc R
C12 C 0.0747(4) 0.3859(4) 0.1468(2) 0.0172(10) Uani 1 1 d .
C13 C -0.0274(4) 0.3746(4) 0.1956(2) 0.0195(10) Uani 1 1 d .
C14 C -0.0803(4) 0.4731(4) 0.2105(2) 0.0236(11) Uani 1 1 d .
H14 H -0.1509 0.4659 0.2433 0.028 Uiso 1 1 calc R
C15 C -0.0337(4) 0.5817(4) 0.1791(3) 0.0247(12) Uani 1 1 d .
C16 C 0.0690(4) 0.5893(4) 0.1314(2) 0.0230(11) Uani 1 1 d .
H16 H 0.1017 0.6628 0.1092 0.028 Uiso 1 1 calc R
C17 C 0.1260(4) 0.4948(4) 0.1147(2) 0.0195(10) Uani 1 1 d .
C18 C -0.0823(4) 0.2600(4) 0.2314(2) 0.0259(12) Uani 1 1 d .
H18A H -0.1128 0.2286 0.2021 0.039 Uiso 1 1 calc R
H18B H -0.1473 0.2687 0.2670 0.039 Uiso 1 1 calc R
H18C H -0.0226 0.2079 0.2482 0.039 Uiso 1 1 calc R
C19 C -0.0907(5) 0.6868(5) 0.1981(3) 0.0397(15) Uani 1 1 d .
H19A H -0.0557 0.7014 0.2311 0.060 Uiso 1 1 calc R
H19B H -0.1758 0.6741 0.2152 0.060 Uiso 1 1 calc R
H19C H -0.0774 0.7528 0.1604 0.060 Uiso 1 1 calc R
C20 C 0.2401(4) 0.5078(4) 0.0646(3) 0.0293(12) Uani 1 1 d .
H20A H 0.3038 0.4696 0.0844 0.044 Uiso 1 1 calc R
H20B H 0.2585 0.5892 0.0458 0.044 Uiso 1 1 calc R
H20C H 0.2323 0.4732 0.0308 0.044 Uiso 1 1 calc R
C21 C 0.1803(4) -0.0239(4) 0.2727(2) 0.0167(10) Uani 1 1 d .
C22 C 0.2393(4) -0.0551(4) 0.3233(2) 0.0183(10) Uani 1 1 d .
C23 C 0.1889(4) -0.1333(4) 0.3799(2) 0.0242(11) Uani 1 1 d .
H23 H 0.2306 -0.1540 0.4133 0.029 Uiso 1 1 calc R
C24 C 0.0790(4) -0.1832(4) 0.3902(2) 0.0260(12) Uani 1 1 d .
C25 C 0.0208(4) -0.1481(4) 0.3413(2) 0.0241(12) Uani 1 1 d .
H25 H -0.0549 -0.1796 0.3476 0.029 Uiso 1 1 calc R
C26 C 0.0661(4) -0.0692(4) 0.2832(2) 0.0205(11) Uani 1 1 d .
C27 C 0.3560(4) -0.0015(4) 0.3171(3) 0.0247(11) Uani 1 1 d .
H27A H 0.3422 0.0754 0.3234 0.037 Uiso 1 1 calc R
H27B H 0.4060 0.0033 0.2741 0.037 Uiso 1 1 calc R
H27C H 0.3956 -0.0485 0.3496 0.037 Uiso 1 1 calc R
C28 C 0.0261(5) -0.2685(4) 0.4524(3) 0.0398(15) Uani 1 1 d .
H28A H -0.0183 -0.2280 0.4833 0.060 Uiso 1 1 calc R
H28B H 0.0894 -0.3136 0.4698 0.060 Uiso 1 1 calc R
H28C H -0.0271 -0.3194 0.4447 0.060 Uiso 1 1 calc R
C29 C -0.0095(4) -0.0312(4) 0.2349(3) 0.0276(12) Uani 1 1 d .
H29A H -0.0054 -0.0885 0.2108 0.041 Uiso 1 1 calc R
H29B H 0.0193 0.0422 0.2051 0.041 Uiso 1 1 calc R
H29C H -0.0916 -0.0227 0.2574 0.041 Uiso 1 1 calc R
C30 C 0.3000(4) 0.3988(4) 0.3050(2) 0.0172(10) Uani 1 1 d .
C31 C 0.3585(4) 0.4462(4) 0.2401(2) 0.0178(10) Uani 1 1 d .
H31 H 0.3326 0.5202 0.2205 0.021 Uiso 1 1 calc R
C32 C 0.4513(4) 0.3976(3) 0.2003(2) 0.0135(9) Uani 1 1 d .
C33 C 0.2335(4) 0.4878(4) 0.3409(2) 0.0216(11) Uani 1 1 d .
C34 C 0.1736(4) 0.4361(4) 0.4110(2) 0.0266(12) Uani 1 1 d .
H34A H 0.1301 0.4959 0.4292 0.040 Uiso 1 1 calc R
H34B H 0.2335 0.4026 0.4350 0.040 Uiso 1 1 calc R
H34C H 0.1185 0.3765 0.4139 0.040 Uiso 1 1 calc R
C35 C 0.1356(4) 0.5410(4) 0.3058(3) 0.0307(13) Uani 1 1 d .
H35A H 0.0815 0.4810 0.3082 0.046 Uiso 1 1 calc R
H35B H 0.1714 0.5779 0.2607 0.046 Uiso 1 1 calc R
H35C H 0.0917 0.5980 0.3263 0.046 Uiso 1 1 calc R
C36 C 0.3175(5) 0.5831(4) 0.3377(3) 0.0346(14) Uani 1 1 d .
H36A H 0.2746 0.6352 0.3622 0.052 Uiso 1 1 calc R
H36B H 0.3471 0.6257 0.2928 0.052 Uiso 1 1 calc R
H36C H 0.3842 0.5488 0.3562 0.052 Uiso 1 1 calc R
C37 C 0.5583(4) 0.4783(4) 0.1641(2) 0.0189(10) Uani 1 1 d .
C38 C 0.5965(4) 0.5319(4) 0.2118(3) 0.0305(13) Uani 1 1 d .
H38A H 0.6158 0.4710 0.2471 0.046 Uiso 1 1 calc R
H38B H 0.5317 0.5787 0.2290 0.046 Uiso 1 1 calc R
H38C H 0.6662 0.5800 0.1894 0.046 Uiso 1 1 calc R
C39 C 0.6687(4) 0.4245(4) 0.1307(2) 0.0226(11) Uani 1 1 d .
H39A H 0.7315 0.4818 0.1119 0.034 Uiso 1 1 calc R
H39B H 0.6505 0.3966 0.0966 0.034 Uiso 1 1 calc R
H39C H 0.6951 0.3604 0.1620 0.034 Uiso 1 1 calc R
C40 C 0.5173(4) 0.5752(4) 0.1125(3) 0.0305(13) Uani 1 1 d .
H40A H 0.5821 0.6294 0.0904 0.046 Uiso 1 1 calc R
H40B H 0.4496 0.6150 0.1331 0.046 Uiso 1 1 calc R
H40C H 0.4941 0.5429 0.0814 0.046 Uiso 1 1 calc R
C41 C 0.2825(4) 0.2225(4) 0.3949(2) 0.0183(10) Uani 1 1 d .
C42 C 0.3723(4) 0.2183(4) 0.4279(3) 0.0260(12) Uani 1 1 d .
C43 C 0.3655(5) 0.1367(5) 0.4869(3) 0.0339(13) Uani 1 1 d .
H43 H 0.4273 0.1328 0.5085 0.041 Uiso 1 1 calc R
C44 C 0.2720(5) 0.0619(4) 0.5146(3) 0.0371(14) Uani 1 1 d .
C45 C 0.1821(5) 0.0703(4) 0.4829(3) 0.0304(12) Uani 1 1 d .
H45 H 0.1163 0.0205 0.5021 0.036 Uiso 1 1 calc R
C46 C 0.1842(4) 0.1486(4) 0.4242(2) 0.0218(11) Uani 1 1 d .
C47 C 0.4744(4) 0.3004(5) 0.4018(3) 0.0315(13) Uani 1 1 d .
H47A H 0.4861 0.3284 0.3550 0.047 Uiso 1 1 calc R
H47B H 0.5461 0.2611 0.4123 0.047 Uiso 1 1 calc R
H47C H 0.4573 0.3650 0.4210 0.047 Uiso 1 1 calc R
C48 C 0.2671(7) -0.0248(5) 0.5788(3) 0.062(2) Uani 1 1 d .
H48A H 0.2286 0.0097 0.6136 0.092 Uiso 1 1 calc R
H48B H 0.3476 -0.0484 0.5829 0.092 Uiso 1 1 calc R
H48C H 0.2220 -0.0917 0.5813 0.092 Uiso 1 1 calc R
C49 C 0.0804(4) 0.1550(4) 0.3933(3) 0.0268(12) Uani 1 1 d .
H49A H 0.0953 0.1051 0.3643 0.040 Uiso 1 1 calc R
H49B H 0.0703 0.2339 0.3689 0.040 Uiso 1 1 calc R
H49C H 0.0084 0.1302 0.4268 0.040 Uiso 1 1 calc R
C50 C 0.5301(4) 0.2195(4) 0.1726(2) 0.0157(10) Uani 1 1 d .
C51 C 0.5992(4) 0.1545(4) 0.2127(2) 0.0210(11) Uani 1 1 d .
C52 C 0.6755(4) 0.0719(4) 0.1915(3) 0.0241(11) Uani 1 1 d .
H52 H 0.7230 0.0276 0.2187 0.029 Uiso 1 1 calc R
C53 C 0.6838(4) 0.0529(4) 0.1321(3) 0.0271(12) Uani 1 1 d .
C54 C 0.6190(4) 0.1223(4) 0.0919(2) 0.0228(11) Uani 1 1 d .
H54 H 0.6290 0.1142 0.0496 0.027 Uiso 1 1 calc R
C55 C 0.5393(4) 0.2040(4) 0.1111(2) 0.0184(10) Uani 1 1 d .
C56 C 0.5944(4) 0.1737(4) 0.2771(2) 0.0275(12) Uani 1 1 d .
H56A H 0.6383 0.2431 0.2713 0.041 Uiso 1 1 calc R
H56B H 0.6299 0.1081 0.3032 0.041 Uiso 1 1 calc R
H56C H 0.5119 0.1824 0.2988 0.041 Uiso 1 1 calc R
C57 C 0.7590(5) -0.0437(4) 0.1125(3) 0.0401(15) Uani 1 1 d .
H57A H 0.7105 -0.1124 0.1245 0.060 Uiso 1 1 calc R
H57B H 0.8243 -0.0594 0.1344 0.060 Uiso 1 1 calc R
H57C H 0.7909 -0.0218 0.0659 0.060 Uiso 1 1 calc R
C58 C 0.4711(4) 0.2776(4) 0.0655(2) 0.0237(11) Uani 1 1 d .
H58A H 0.4970 0.3571 0.0541 0.036 Uiso 1 1 calc R
H58B H 0.3865 0.2727 0.0860 0.036 Uiso 1 1 calc R
H58C H 0.4852 0.2511 0.0264 0.036 Uiso 1 1 calc R
C59 C 0.5859(8) -0.2323(8) 0.3082(4) 0.108(3) Uiso 1 1 d DU
H59A H 0.6193 -0.2879 0.2840 0.162 Uiso 1 1 calc R
H59B H 0.5859 -0.1562 0.2784 0.162 Uiso 1 1 calc R
H59C H 0.5047 -0.2539 0.3317 0.162 Uiso 1 1 calc R
C60 C 0.6582(10) -0.2305(7) 0.3543(5) 0.139(4) Uiso 1 1 d DU
H60A H 0.6317 -0.1658 0.3734 0.167 Uiso 1 1 calc R
H60B H 0.7416 -0.2165 0.3306 0.167 Uiso 1 1 calc R
C61 C 0.6517(11) -0.3395(8) 0.4080(5) 0.172(5) Uiso 1 1 d DU
H61A H 0.6852 -0.3252 0.4420 0.206 Uiso 1 1 calc R
H61B H 0.5678 -0.3609 0.4269 0.206 Uiso 1 1 calc R
C62 C 0.7156(11) -0.4355(7) 0.3863(5) 0.141(4) Uiso 1 1 d DU
H62A H 0.7927 -0.4071 0.3576 0.170 Uiso 1 1 calc R
H62B H 0.6701 -0.4612 0.3603 0.170 Uiso 1 1 calc R
C63 C 0.7382(10) -0.5382(8) 0.4387(5) 0.140(4) Uiso 1 1 d DU
H63A H 0.7904 -0.5159 0.4625 0.167 Uiso 1 1 calc R
H63B H 0.6624 -0.5649 0.4694 0.167 Uiso 1 1 calc R
C64 C 0.7946(8) -0.6330(7) 0.4111(4) 0.096(3) Uiso 1 1 d DU
H64A H 0.7517 -0.6444 0.3804 0.144 Uiso 1 1 calc R
H64B H 0.7922 -0.7035 0.4458 0.144 Uiso 1 1 calc R
H64C H 0.8769 -0.6134 0.3891 0.144 Uiso 1 1 calc R

loop_
_atom_site_aniso_label
_atom_site_aniso_U_11
_atom_site_aniso_U_22
_atom_site_aniso_U_33
_atom_site_aniso_U_23
_atom_site_aniso_U_13
_atom_site_aniso_U_12
Pb1 0.01530(10) 0.01533(9) 0.01695(10) -0.00525(7) -0.00479(7) 0.00061(6)
N1 0.015(2) 0.0156(19) 0.022(2) -0.0054(17) -0.0014(17) 0.0017(15)
N2 0.017(2) 0.0153(19) 0.012(2) 0.0004(16) -0.0033(17) 0.0010(15)
N3 0.016(2) 0.0144(19) 0.017(2) -0.0017(17) -0.0068(17) -0.0001(15)
N4 0.019(2) 0.019(2) 0.012(2) -0.0031(16) -0.0057(17) 0.0009(15)
C1 0.019(3) 0.013(2) 0.017(3) -0.003(2) -0.004(2) -0.0016(18)
C2 0.017(2) 0.017(2) 0.015(3) -0.005(2) 0.000(2) 0.0002(18)
C3 0.017(2) 0.013(2) 0.023(3) -0.005(2) -0.005(2) -0.0031(18)
C4 0.026(3) 0.021(2) 0.015(3) -0.003(2) -0.008(2) -0.0009(19)
C5 0.036(3) 0.030(3) 0.034(3) -0.008(3) -0.019(3) -0.005(2)
C6 0.038(3) 0.032(3) 0.019(3) -0.003(2) -0.011(2) -0.002(2)
C7 0.034(3) 0.032(3) 0.036(3) -0.010(3) -0.025(3) 0.010(2)
C8 0.023(3) 0.014(2) 0.024(3) -0.005(2) -0.007(2) 0.0043(19)
C9 0.035(3) 0.017(3) 0.051(4) -0.015(3) -0.011(3) 0.001(2)
C10 0.044(3) 0.029(3) 0.027(3) -0.014(2) -0.012(3) 0.017(2)
C11 0.030(3) 0.024(3) 0.028(3) -0.011(2) -0.007(2) 0.009(2)
C12 0.020(3) 0.016(2) 0.019(3) -0.007(2) -0.010(2) 0.0033(18)
C13 0.013(2) 0.021(2) 0.027(3) -0.006(2) -0.009(2) -0.0011(18)
C14 0.018(3) 0.027(3) 0.029(3) -0.012(2) -0.008(2) 0.004(2)
C15 0.023(3) 0.025(3) 0.037(3) -0.016(2) -0.020(2) 0.009(2)
C16 0.022(3) 0.018(2) 0.033(3) -0.007(2) -0.017(2) 0.0026(19)
C17 0.020(3) 0.017(2) 0.026(3) -0.007(2) -0.013(2) 0.0019(18)
C18 0.018(3) 0.030(3) 0.030(3) -0.010(2) -0.004(2) 0.004(2)
C19 0.042(4) 0.031(3) 0.055(4) -0.025(3) -0.016(3) 0.009(2)
C20 0.031(3) 0.017(2) 0.038(3) -0.002(2) -0.008(3) -0.004(2)
C21 0.015(2) 0.013(2) 0.021(3) -0.007(2) -0.001(2) 0.0024(17)
C22 0.024(3) 0.012(2) 0.019(3) -0.006(2) -0.004(2) 0.0057(18)
C23 0.039(3) 0.016(2) 0.015(3) -0.004(2) -0.005(2) 0.009(2)
C24 0.035(3) 0.016(2) 0.022(3) -0.003(2) 0.000(2) 0.003(2)
C25 0.020(3) 0.017(2) 0.032(3) -0.008(2) 0.003(2) -0.0001(19)
C26 0.021(3) 0.014(2) 0.025(3) -0.007(2) -0.003(2) 0.0035(18)
C27 0.028(3) 0.022(3) 0.028(3) -0.008(2) -0.013(2) 0.006(2)
C28 0.058(4) 0.023(3) 0.025(3) 0.003(2) 0.008(3) 0.000(2)
C29 0.022(3) 0.023(3) 0.039(3) -0.010(2) -0.005(2) -0.001(2)
C30 0.011(2) 0.018(2) 0.026(3) -0.009(2) -0.006(2) -0.0011(17)
C31 0.018(2) 0.012(2) 0.021(3) -0.001(2) -0.003(2) 0.0014(17)
C32 0.012(2) 0.013(2) 0.015(3) 0.0001(19) -0.0079(19) 0.0046(17)
C33 0.021(3) 0.018(2) 0.025(3) -0.010(2) 0.002(2) -0.0025(19)
C34 0.032(3) 0.023(3) 0.024(3) -0.012(2) 0.001(2) 0.004(2)
C35 0.028(3) 0.030(3) 0.031(3) -0.009(2) -0.002(3) 0.009(2)
C36 0.039(3) 0.025(3) 0.043(4) -0.021(3) 0.002(3) -0.006(2)
C37 0.011(2) 0.023(2) 0.019(3) -0.003(2) -0.001(2) -0.0038(18)
C38 0.018(3) 0.037(3) 0.039(4) -0.016(3) -0.001(2) -0.006(2)
C39 0.017(3) 0.024(3) 0.024(3) -0.003(2) 0.000(2) -0.0040(19)
C40 0.026(3) 0.023(3) 0.035(3) 0.002(2) -0.003(2) -0.003(2)
C41 0.023(3) 0.019(2) 0.015(3) -0.009(2) -0.003(2) 0.0053(19)
C42 0.027(3) 0.029(3) 0.027(3) -0.014(2) -0.011(2) 0.009(2)
C43 0.043(4) 0.037(3) 0.027(3) -0.011(3) -0.021(3) 0.016(3)
C44 0.058(4) 0.025(3) 0.023(3) 0.001(2) -0.012(3) 0.008(3)
C45 0.040(3) 0.021(3) 0.025(3) -0.001(2) -0.002(3) 0.001(2)
C46 0.028(3) 0.018(2) 0.017(3) -0.006(2) 0.001(2) 0.002(2)
C47 0.027(3) 0.042(3) 0.031(3) -0.011(3) -0.016(3) 0.002(2)
C48 0.091(6) 0.050(4) 0.036(4) 0.009(3) -0.025(4) 0.006(4)
C49 0.022(3) 0.023(3) 0.034(3) -0.011(2) 0.004(2) -0.006(2)
C50 0.015(2) 0.014(2) 0.016(3) -0.0010(19) -0.003(2) -0.0002(17)
C51 0.014(2) 0.022(2) 0.025(3) -0.004(2) -0.004(2) -0.0007(19)
C52 0.017(3) 0.016(2) 0.036(3) 0.002(2) -0.009(2) 0.0001(18)
C53 0.014(3) 0.023(3) 0.045(4) -0.014(3) -0.002(2) -0.001(2)
C54 0.019(3) 0.026(3) 0.025(3) -0.012(2) -0.001(2) 0.000(2)
C55 0.017(2) 0.020(2) 0.018(3) -0.003(2) -0.005(2) -0.0023(18)
C56 0.026(3) 0.033(3) 0.021(3) -0.003(2) -0.007(2) -0.001(2)
C57 0.028(3) 0.022(3) 0.072(5) -0.021(3) -0.008(3) 0.008(2)
C58 0.023(3) 0.033(3) 0.020(3) -0.009(2) -0.011(2) 0.002(2)

loop_
_atom_type_symbol
_atom_type_description
_atom_type_scat_dispersion_real
_atom_type_scat_dispersion_imag
_atom_type_scat_source
C C 0.0033 0.0016 'International Tables Vol C Tables 4.2.6.8 and 6.1.1.4'
H H 0.0000 0.0000 'International Tables Vol C Tables 4.2.6.8 and 6.1.1.4'
N N 0.0061 0.0033 'International Tables Vol C Tables 4.2.6.8 and 6.1.1.4'
Pb Pb -3.3944 10.1111 'International Tables Vol C Tables 4.2.6.8 and 6.1.1.4'

loop_
_geom_angle_atom_site_label_1
_geom_angle_atom_site_label_2
_geom_angle_atom_site_label_3
_geom_angle
N2 Pb1 N4 103.08(12)
N2 Pb1 N1 76.77(12)
N4 Pb1 N1 108.01(12)
N2 Pb1 N3 126.53(12)
N4 Pb1 N3 73.90(11)
N1 Pb1 N3 156.22(11)
C1 N1 C12 130.5(4)
C1 N1 Pb1 128.7(3)
C12 N1 Pb1 99.6(3)
C3 N2 C21 122.4(4)
C3 N2 Pb1 124.3(3)
C21 N2 Pb1 112.5(3)
C30 N3 C41 130.8(4)
C30 N3 Pb1 93.9(3)
C41 N3 Pb1 130.8(3)
C32 N4 C50 128.5(4)
C32 N4 Pb1 107.4(3)
C50 N4 Pb1 124.1(3)
N1 C1 C2 118.9(4)
N1 C1 C4 126.4(4)
C2 C1 C4 114.7(4)
C3 C2 C1 131.7(4)
C2 C3 N2 123.7(4)
C2 C3 C8 116.9(4)
N2 C3 C8 119.4(4)
C7 C4 C6 108.0(4)
C7 C4 C1 115.0(4)
C6 C4 C1 108.7(4)
C7 C4 C5 106.2(4)
C6 C4 C5 109.1(4)
C1 C4 C5 109.7(4)
C10 C8 C11 107.1(4)
C10 C8 C9 107.6(4)
C11 C8 C9 108.8(4)
C10 C8 C3 110.6(4)
C11 C8 C3 111.7(4)
C9 C8 C3 111.0(4)
C13 C12 C17 120.6(4)
C13 C12 N1 119.8(4)
C17 C12 N1 118.2(4)
C12 C13 C14 118.5(4)
C12 C13 C18 121.7(4)
C14 C13 C18 119.8(4)
C13 C14 C15 122.5(5)
C16 C15 C14 117.4(4)
C16 C15 C19 121.4(5)
C14 C15 C19 121.2(5)
C17 C16 C15 122.9(4)
C16 C17 C12 118.2(4)
C16 C17 C20 120.5(4)
C12 C17 C20 121.3(4)
C22 C21 C26 118.3(4)
C22 C21 N2 121.4(4)
C26 C21 N2 119.8(4)
C23 C22 C21 120.0(4)
C23 C22 C27 119.3(5)
C21 C22 C27 120.7(4)
C22 C23 C24 122.6(5)
C25 C24 C23 116.6(5)
C25 C24 C28 121.9(5)
C23 C24 C28 121.5(5)
C24 C25 C26 123.8(5)
C25 C26 C21 118.6(5)
C25 C26 C29 119.0(4)
C21 C26 C29 122.3(4)
N3 C30 C31 121.2(4)
N3 C30 C33 123.8(4)
C31 C30 C33 114.9(4)
C30 C31 C32 128.6(4)
N4 C32 C31 119.7(4)
N4 C32 C37 125.8(4)
C31 C32 C37 114.5(4)
C34 C33 C35 107.2(4)
C34 C33 C36 108.3(4)
C35 C33 C36 109.2(4)
C34 C33 C30 114.4(4)
C35 C33 C30 106.3(4)
C36 C33 C30 111.3(4)
C39 C37 C40 107.6(4)
C39 C37 C38 106.7(4)
C40 C37 C38 108.4(4)
C39 C37 C32 116.6(4)
C40 C37 C32 107.8(4)
C38 C37 C32 109.4(4)
C42 C41 N3 121.1(4)
C42 C41 C46 118.9(5)
N3 C41 C46 119.5(4)
C43 C42 C41 119.0(5)
C43 C42 C47 119.4(5)
C41 C42 C47 121.6(5)
C44 C43 C42 122.2(5)
C43 C44 C45 118.0(5)
C43 C44 C48 120.8(6)
C45 C44 C48 121.2(6)
C44 C45 C46 122.4(5)
C45 C46 C41 119.2(5)
C45 C46 C49 119.4(4)
C41 C46 C49 121.4(4)
C51 C50 C55 120.4(4)
C51 C50 N4 120.0(4)
C55 C50 N4 119.3(4)
C50 C51 C52 118.9(4)
C50 C51 C56 121.0(4)
C52 C51 C56 120.1(5)
C53 C52 C51 121.9(5)
C52 C53 C54 118.2(4)
C52 C53 C57 120.9(5)
C54 C53 C57 120.9(5)
C53 C54 C55 122.3(5)
C54 C55 C50 118.2(4)
C54 C55 C58 120.2(4)
C50 C55 C58 121.4(4)
C59 C60 C61 114.0(7)
C62 C61 C60 113.1(7)
C61 C62 C63 116.0(7)
C64 C63 C62 110.9(7)

loop_
_geom_bond_atom_site_label_1
_geom_bond_atom_site_label_2
_geom_bond_distance
Pb1 N2 2.367(3)
Pb1 N4 2.428(4)
Pb1 N1 2.511(4)
Pb1 N3 2.619(4)
N1 C1 1.312(5)
N1 C12 1.431(5)
N2 C3 1.372(6)
N2 C21 1.429(6)
N3 C30 1.317(6)
N3 C41 1.411(6)
N4 C32 1.315(5)
N4 C50 1.426(5)
C1 C2 1.444(6)
C1 C4 1.536(7)
C2 C3 1.370(6)
C3 C8 1.579(6)
C4 C7 1.532(6)
C4 C6 1.533(7)
C4 C5 1.541(6)
C8 C10 1.532(7)
C8 C11 1.533(7)
C8 C9 1.537(6)
C12 C13 1.390(6)
C12 C17 1.418(6)
C13 C14 1.393(6)
C13 C18 1.502(6)
C14 C15 1.393(7)
C15 C16 1.384(7)
C15 C19 1.515(6)
C16 C17 1.382(6)
C17 C20 1.501(7)
C21 C22 1.409(7)
C21 C26 1.419(6)
C22 C23 1.379(7)
C22 C27 1.510(6)
C23 C24 1.397(7)
C24 C25 1.373(7)
C24 C28 1.505(7)
C25 C26 1.391(7)
C26 C29 1.506(7)
C30 C31 1.415(6)
C30 C33 1.571(6)
C31 C32 1.428(6)
C32 C37 1.557(6)
C33 C34 1.521(7)
C33 C35 1.542(7)
C33 C36 1.544(6)
C37 C39 1.525(6)
C37 C40 1.542(7)
C37 C38 1.545(6)
C41 C42 1.405(7)
C41 C46 1.418(6)
C42 C43 1.400(7)
C42 C47 1.504(7)
C43 C44 1.379(8)
C44 C45 1.379(8)
C44 C48 1.516(8)
C45 C46 1.386(7)
C46 C49 1.517(7)
C50 C51 1.393(7)
C50 C55 1.408(6)
C51 C52 1.398(6)
C51 C56 1.498(7)
C52 C53 1.380(7)
C53 C54 1.382(7)
C53 C57 1.513(6)
C54 C55 1.395(6)
C55 C58 1.503(7)
C59 C60 1.479(7)
C60 C61 1.515(7)
C61 C62 1.471(7)
C62 C63 1.515(7)
C63 C64 1.491(7)
